data_2242732
loop_
_publ_author_name
'Wardell, James L.'
'Tiekink, Edward R. T.'

_publ_section_title
;
 Crystal structures of the 1:1 salts of 2-amino-4-nitrobenzoate with each
 of (2-hydroxyethyl)dimethylazanium,
 <i>tert</i>-butyl(2-hydroxyethyl)azanium and
 1,3-dihydroxy-2-(hydroxymethyl)propan-2-aminium
;
_journal_coeditor_code HB7785
_journal_issue 12
_journal_name_full 'Acta Crystallographica Section E'
_journal_page_first 1735
_journal_page_last 1740
_journal_paper_doi 10.1107/S2056989018015578
_journal_volume 74
_journal_year 2018
_chemical_formula_iupac 'C4 H12 N O3 +, C7 H5 N2 O4 -'
_chemical_formula_moiety 'C4 H12 N O3 +, C7 H5 N2 O4 -'
_chemical_formula_sum 'C11 H17 N3 O7'
_chemical_formula_weight 303.27
_chemical_name_systematic
;
2-Amino-4-nitrobenzoate 1,3-dihydroxy-2-(hydroxymethyl)propan-2-aminium
;
_space_group_crystal_system monoclinic
_space_group_IT_number 14
_space_group_name_Hall '-P 2ybc'
_space_group_name_H-M_alt 'P 1 21/c 1'
_symmetry_space_group_name_Hall '-P 2ybc'
_symmetry_space_group_name_H-M 'P 1 21/c 1'
_atom_sites_solution_hydrogens mixed
_atom_sites_solution_primary direct
_audit_creation_method SHELXL-2014/7
_cell_angle_alpha 90
_cell_angle_beta 90.355(2)
_cell_angle_gamma 90
_cell_formula_units_Z 4
_cell_length_a 13.6269(6)
_cell_length_b 9.4976(3)
_cell_length_c 10.2042(4)
_cell_measurement_reflns_used 10585
_cell_measurement_temperature 120(2)
_cell_measurement_theta_max 27.48
_cell_measurement_theta_min 2.91
_cell_volume 1320.63(9)
_computing_cell_refinement
;
DENZO (Otwinowski & Minor, 1997) and COLLECT (Hooft, 1998)
;
_computing_data_collection
;
COLLECT (Hooft, 1998)
;
_computing_data_reduction
;
DENZO (Otwinowski & Minor, 1997) and COLLECT (Hooft, 1998)
;
_computing_molecular_graphics
;
ORTEP-3 for Windows (Farrugia, 2012) and DIAMOND (Brandenburg,
2006)
;
_computing_publication_material
;
publCIF (Westrip, 2010)
;
_computing_structure_refinement
;
SHELXL2014 (Sheldrick, 2015)
;
_computing_structure_solution
;
SHELXS97 (Sheldrick, 2008)
;
_diffrn_ambient_temperature 120(2)
_diffrn_detector_area_resol_mean 9.091
_diffrn_measured_fraction_theta_full 0.999
_diffrn_measured_fraction_theta_max 0.991
_diffrn_measurement_device_type 'Bruker--Nonius Roper CCD camera on \k-goniostat'
_diffrn_measurement_method '\f & \w scans'
_diffrn_radiation_monochromator graphite
_diffrn_radiation_source 'Bruker--Nonius FR591 rotating anode'
_diffrn_radiation_type MoK\a
_diffrn_radiation_wavelength 0.71073
_diffrn_reflns_av_R_equivalents 0.0692
_diffrn_reflns_av_unetI/netI 0.0559
_diffrn_reflns_limit_h_max 17
_diffrn_reflns_limit_h_min -17
_diffrn_reflns_limit_k_max 12
_diffrn_reflns_limit_k_min -11
_diffrn_reflns_limit_l_max 13
_diffrn_reflns_limit_l_min -11
_diffrn_reflns_number 16747
_diffrn_reflns_theta_full 25.242
_diffrn_reflns_theta_max 27.543
_diffrn_reflns_theta_min 2.930
_exptl_absorpt_coefficient_mu 0.128
_exptl_absorpt_correction_T_max 0.7456
_exptl_absorpt_correction_T_min 0.6556
_exptl_absorpt_correction_type multi-scan
_exptl_absorpt_process_details
;
(SADABS; Sheldrick, 2007)
;
_exptl_crystal_colour orange
_exptl_crystal_density_diffrn 1.525
_exptl_crystal_description slab
_exptl_crystal_F_000 640
_exptl_crystal_size_max 0.380
_exptl_crystal_size_mid 0.220
_exptl_crystal_size_min 0.090
_refine_diff_density_max 0.314
_refine_diff_density_min -0.264
_refine_ls_extinction_method none
_refine_ls_goodness_of_fit_ref 1.044
_refine_ls_hydrogen_treatment mixed
_refine_ls_matrix_type full
_refine_ls_number_parameters 214
_refine_ls_number_reflns 3027
_refine_ls_number_restraints 8
_refine_ls_restrained_S_all 1.043
_refine_ls_R_factor_all 0.0752
_refine_ls_R_factor_gt 0.0475
_refine_ls_shift/su_max 0.000
_refine_ls_shift/su_mean 0.000
_refine_ls_structure_factor_coef Fsqd
_refine_ls_weighting_details 'w=1/[\s^2^(Fo^2^)+(0.0550P)^2^+0.4405P] where P=(Fo^2^+2Fc^2^)/3'
_refine_ls_weighting_scheme calc
_refine_ls_wR_factor_gt 0.1088
_refine_ls_wR_factor_ref 0.1219
_reflns_number_gt 2183
_reflns_number_total 3027
_reflns_threshold_expression 'I > 2\s(I)'
_cod_data_source_file hb7785sup1.cif
_cod_data_source_block III
_cod_database_code 2242732
_shelx_space_group_comment
;
The symmetry employed for this shelxl refinement is uniquely defined
by the following loop, which should always be used as a source of
symmetry information in preference to the above space-group names.
They are only intended as comments.
;
_shelx_estimated_absorpt_t_min 0.953
_shelx_estimated_absorpt_t_max 0.989

loop_
_space_group_symop_operation_xyz
'x, y, z'
'-x, y+1/2, -z+1/2'
'-x, -y, -z'
'x, -y-1/2, z-1/2'

loop_
_atom_site_type_symbol
_atom_site_label
_atom_site_fract_x
_atom_site_fract_y
_atom_site_fract_z
_atom_site_U_iso_or_equiv
_atom_site_adp_type
_atom_site_calc_flag
_atom_site_occupancy
O O1 0.23149(10) 1.04393(14) 0.76677(13) 0.0214(3) Uani d 1
O O2 0.14548(9) 0.92617(13) 0.61598(12) 0.0175(3) Uani d 1
O O3 0.65621(10) 0.73923(15) 0.52281(13) 0.0255(3) Uani d 1
O O4 0.56887(10) 0.60326(14) 0.39818(13) 0.0226(3) Uani d 1
N N1 0.42471(12) 1.07055(17) 0.72756(15) 0.0187(4) Uani d 1
H H1N 0.3741(11) 1.100(2) 0.7735(18) 0.022 Uiso d 1
H H2N 0.4832(9) 1.086(2) 0.7608(19) 0.022 Uiso d 1
N N2 0.57664(12) 0.69917(16) 0.47821(14) 0.0179(4) Uani d 1
C C1 0.31934(13) 0.89761(19) 0.61872(16) 0.0147(4) Uani d 1
C C2 0.41270(14) 0.95131(18) 0.65438(16) 0.0144(4) Uani d 1
C C3 0.49671(14) 0.88243(19) 0.60661(16) 0.0156(4) Uani d 1
H H3 0.5603 0.9150 0.6306 0.019 Uiso calc 1
C C4 0.48646(13) 0.76770(19) 0.52504(17) 0.0155(4) Uani d 1
C C5 0.39602(14) 0.71363(19) 0.48678(17) 0.0167(4) Uani d 1
H H5 0.3910 0.6348 0.4298 0.020 Uiso calc 1
C C6 0.31356(14) 0.78010(19) 0.53561(17) 0.0160(4) Uani d 1
H H6 0.2507 0.7448 0.5120 0.019 Uiso calc 1
C C7 0.22586(14) 0.96075(18) 0.66953(16) 0.0151(4) Uani d 1
O O5 0.93618(10) 0.33420(13) 0.11526(12) 0.0172(3) Uani d 1
H H5O 0.9100(15) 0.357(2) 0.0431(13) 0.026 Uiso d 1
O O6 0.91226(10) 0.77428(13) 0.16735(13) 0.0186(3) Uani d 1
H H6O 0.8659(12) 0.820(2) 0.201(2) 0.028 Uiso d 1
O O7 0.85135(10) 0.48735(14) 0.47852(12) 0.0212(3) Uani d 1
H H7O 0.8181(15) 0.511(2) 0.5444(16) 0.032 Uiso d 1
N N3 0.99779(11) 0.55298(16) 0.30064(15) 0.0137(3) Uani d 1
H H3N 1.0132(15) 0.4938(17) 0.3649(15) 0.016 Uiso d 1
H H4N 1.0077(15) 0.6377(13) 0.3343(18) 0.016 Uiso d 1
H H5N 1.0380(12) 0.542(2) 0.2325(14) 0.016 Uiso d 1
C C8 0.89311(13) 0.53736(18) 0.25643(16) 0.0144(4) Uani d 1
C C9 0.87415(14) 0.38355(18) 0.21779(17) 0.0158(4) Uani d 1
H H9A 0.8839 0.3232 0.2959 0.019 Uiso calc 1
H H9B 0.8049 0.3738 0.1894 0.019 Uiso calc 1
C C10 0.87791(14) 0.63603(18) 0.13984(17) 0.0163(4) Uani d 1
H H10A 0.9132 0.5982 0.0630 0.020 Uiso calc 1
H H10B 0.8072 0.6399 0.1174 0.020 Uiso calc 1
C C11 0.82764(14) 0.5772(2) 0.37062(17) 0.0180(4) Uani d 1
H H11A 0.8386 0.6769 0.3951 0.022 Uiso calc 1
H H11B 0.7578 0.5655 0.3457 0.022 Uiso calc 1

loop_
_atom_site_aniso_label
_atom_site_aniso_U_11
_atom_site_aniso_U_22
_atom_site_aniso_U_33
_atom_site_aniso_U_12
_atom_site_aniso_U_13
_atom_site_aniso_U_23
O1 0.0188(7) 0.0239(7) 0.0215(7) 0.0012(6) 0.0027(5) -0.0081(6)
O2 0.0149(7) 0.0211(7) 0.0165(6) 0.0007(5) 0.0004(5) -0.0007(5)
O3 0.0150(7) 0.0364(8) 0.0250(7) 0.0032(6) -0.0015(6) -0.0061(6)
O4 0.0234(8) 0.0204(7) 0.0241(7) 0.0033(6) 0.0029(6) -0.0061(6)
N1 0.0156(9) 0.0203(9) 0.0202(8) -0.0006(7) -0.0004(7) -0.0060(7)
N2 0.0178(9) 0.0195(8) 0.0165(8) 0.0016(7) 0.0014(6) 0.0008(6)
C1 0.0164(10) 0.0151(9) 0.0125(8) 0.0018(7) 0.0014(7) 0.0027(7)
C2 0.0161(10) 0.0145(9) 0.0126(8) -0.0001(7) 0.0004(7) 0.0017(7)
C3 0.0138(9) 0.0193(10) 0.0137(8) -0.0002(7) -0.0009(7) 0.0011(7)
C4 0.0142(9) 0.0172(9) 0.0150(9) 0.0036(7) 0.0018(7) 0.0033(7)
C5 0.0200(10) 0.0136(9) 0.0167(9) 0.0010(7) 0.0007(7) -0.0008(7)
C6 0.0149(9) 0.0162(9) 0.0170(9) -0.0016(7) -0.0005(7) -0.0005(7)
C7 0.0197(10) 0.0121(9) 0.0136(8) 0.0008(7) 0.0017(7) 0.0031(7)
O5 0.0225(8) 0.0160(7) 0.0132(6) 0.0040(5) -0.0004(5) -0.0014(5)
O6 0.0208(8) 0.0108(6) 0.0242(7) 0.0015(5) 0.0000(6) 0.0002(5)
O7 0.0264(8) 0.0231(7) 0.0143(6) -0.0016(6) 0.0053(6) -0.0010(5)
N3 0.0149(8) 0.0133(8) 0.0129(7) 0.0010(6) 0.0009(6) 0.0006(6)
C8 0.0143(9) 0.0134(9) 0.0156(8) 0.0009(7) -0.0007(7) -0.0005(7)
C9 0.0186(10) 0.0131(9) 0.0157(8) 0.0004(7) 0.0015(7) 0.0000(7)
C10 0.0193(10) 0.0129(9) 0.0167(9) 0.0004(7) -0.0020(7) -0.0006(7)
C11 0.0162(10) 0.0197(10) 0.0181(9) 0.0005(8) 0.0027(7) -0.0016(7)

loop_
_atom_type_symbol
_atom_type_description
_atom_type_scat_dispersion_real
_atom_type_scat_dispersion_imag
_atom_type_scat_source
C C 0.0033 0.0016 'International Tables Vol C Tables 4.2.6.8 and 6.1.1.4'
H H 0.0000 0.0000 'International Tables Vol C Tables 4.2.6.8 and 6.1.1.4'
N N 0.0061 0.0033 'International Tables Vol C Tables 4.2.6.8 and 6.1.1.4'
O O 0.0106 0.0060 'International Tables Vol C Tables 4.2.6.8 and 6.1.1.4'

loop_
_geom_angle_atom_site_label_1
_geom_angle_atom_site_label_2
_geom_angle_atom_site_label_3
_geom_angle
C2 N1 H1N 117.5(14)
C2 N1 H2N 117.1(15)
H1N N1 H2N 117(2)
O4 N2 O3 123.12(16)
O4 N2 C4 118.36(15)
O3 N2 C4 118.51(15)
C6 C1 C2 119.25(17)
C6 C1 C7 118.76(16)
C2 C1 C7 121.97(16)
N1 C2 C3 118.65(17)
N1 C2 C1 122.93(17)
C3 C2 C1 118.34(16)
C4 C3 C2 119.80(17)
C4 C3 H3 120.1
C2 C3 H3 120.1
C3 C4 C5 123.28(17)
C3 C4 N2 117.63(16)
C5 C4 N2 119.09(16)
C6 C5 C4 116.82(17)
C6 C5 H5 121.6
C4 C5 H5 121.6
C5 C6 C1 122.50(17)
C5 C6 H6 118.7
C1 C6 H6 118.7
O2 C7 O1 123.17(17)
O2 C7 C1 118.74(16)
O1 C7 C1 118.06(16)
C9 O5 H5O 107.9(15)
C10 O6 H6O 108.1(16)
C11 O7 H7O 109.4(16)
C8 N3 H3N 112.3(13)
C8 N3 H4N 110.4(13)
H3N N3 H4N 104.7(18)
C8 N3 H5N 109.9(13)
H3N N3 H5N 111.1(19)
H4N N3 H5N 108.2(19)
N3 C8 C11 107.84(14)
N3 C8 C10 107.31(14)
C11 C8 C10 111.52(15)
N3 C8 C9 109.24(14)
C11 C8 C9 109.60(15)
C10 C8 C9 111.22(14)
O5 C9 C8 113.65(15)
O5 C9 H9A 108.8
C8 C9 H9A 108.8
O5 C9 H9B 108.8
C8 C9 H9B 108.8
H9A C9 H9B 107.7
O6 C10 C8 111.71(14)
O6 C10 H10A 109.3
C8 C10 H10A 109.3
O6 C10 H10B 109.3
C8 C10 H10B 109.3
H10A C10 H10B 107.9
O7 C11 C8 108.12(15)
O7 C11 H11A 110.1
C8 C11 H11A 110.1
O7 C11 H11B 110.1
C8 C11 H11B 110.1
H11A C11 H11B 108.4

loop_
_geom_bond_atom_site_label_1
_geom_bond_atom_site_label_2
_geom_bond_distance
O1 C7 1.270(2)
O2 C7 1.264(2)
O3 N2 1.233(2)
O4 N2 1.228(2)
N1 C2 1.366(2)
N1 H1N 0.882(9)
N1 H2N 0.877(10)
N2 C4 1.473(2)
C1 C6 1.404(3)
C1 C2 1.416(3)
C1 C7 1.503(3)
C2 C3 1.408(3)
C3 C4 1.378(3)
C3 H3 0.9500
C4 C5 1.389(3)
C5 C6 1.384(3)
C5 H5 0.9500
C6 H6 0.9500
O5 C9 1.428(2)
O5 H5O 0.844(9)
O6 C10 1.421(2)
O6 H6O 0.841(10)
O7 C11 1.429(2)
O7 H7O 0.844(10)
N3 C8 1.501(2)
N3 H3N 0.888(9)
N3 H4N 0.885(9)
N3 H5N 0.894(9)
C8 C11 1.520(2)
C8 C10 1.528(2)
C8 C9 1.535(2)
C9 H9A 0.9900
C9 H9B 0.9900
C10 H10A 0.9900
C10 H10B 0.9900
C11 H11A 0.9900
C11 H11B 0.9900

loop_
_geom_hbond_atom_site_label_D
_geom_hbond_atom_site_label_H
_geom_hbond_atom_site_label_A
_geom_hbond_site_symmetry_A
_geom_hbond_distance_DH
_geom_hbond_distance_HA
_geom_hbond_distance_DA
_geom_hbond_angle_DHA
N1 H1N O1 . 0.882(17) 2.016(15) 2.678(2) 130.9(16)
N1 H1N O3 2_656 0.882(17) 2.500(18) 3.210(2) 138.0(14)
N1 H2N O4 4_565 0.877(14) 2.557(18) 3.094(2) 120.4(15)
N3 H3N O6 2_745 0.888(16) 2.343(17) 2.934(2) 124.1(13)
N3 H3N O7 3_766 0.888(16) 2.440(18) 3.065(2) 127.7(15)
N3 H4N O5 2_755 0.885(14) 2.080(14) 2.945(2) 165.2(18)
N3 H5N O2 4_664 0.894(15) 1.916(16) 2.773(2) 159.8(16)
O5 H5O O2 2_645 0.845(15) 1.903(15) 2.7453(18) 174.6(18)
O6 H6O O1 3_676 0.842(18) 1.883(18) 2.6993(19) 163.2(19)
O7 H7O O1 2_646 0.844(18) 2.070(17) 2.8905(18) 164.2(18)

loop_
_geom_torsion_atom_site_label_1
_geom_torsion_atom_site_label_2
_geom_torsion_atom_site_label_3
_geom_torsion_atom_site_label_4
_geom_torsion
C6 C1 C2 N1 175.53(16)
C7 C1 C2 N1 -5.8(3)
C6 C1 C2 C3 -1.2(2)
C7 C1 C2 C3 177.46(15)
N1 C2 C3 C4 -175.49(16)
C1 C2 C3 C4 1.4(3)
C2 C3 C4 C5 -0.5(3)
C2 C3 C4 N2 -179.78(15)
O4 N2 C4 C3 -174.88(15)
O3 N2 C4 C3 6.3(2)
O4 N2 C4 C5 5.8(2)
O3 N2 C4 C5 -173.00(16)
C3 C4 C5 C6 -0.5(3)
N2 C4 C5 C6 178.72(15)
C4 C5 C6 C1 0.7(3)
C2 C1 C6 C5 0.1(3)
C7 C1 C6 C5 -178.55(16)
C6 C1 C7 O2 -14.4(2)
C2 C1 C7 O2 166.90(16)
C6 C1 C7 O1 163.83(16)
C2 C1 C7 O1 -14.8(2)
N3 C8 C9 O5 -59.01(18)
C11 C8 C9 O5 -176.96(14)
C10 C8 C9 O5 59.3(2)
N3 C8 C10 O6 -49.84(19)
C11 C8 C10 O6 68.0(2)
C9 C8 C10 O6 -169.27(15)
N3 C8 C11 O7 -58.12(18)
C10 C8 C11 O7 -175.70(14)
C9 C8 C11 O7 60.70(18)

_cod_database_fobs_code 2242732
